data_4031131
loop_
_publ_author_name
'Golovanov, Ivan S.'
'Sukhorukov, Alexey Yu'
'Nelyubina, Yulia V.'
'Khomutova, Yulia A.'
'Ioffe, Sema L.'
'Tartakovsky, Vladimir A.'

_publ_section_title
;
 Synthesis of B,O,N-Doped Adamantanes and Diamantanes by Condensation of
 Oximes with Boronic Acids.
;
_journal_issue 13
_journal_name_full 'The Journal of organic chemistry'
_journal_page_first 6728
_journal_page_last 6736
_journal_paper_doi 10.1021/acs.joc.5b00892
_journal_volume 80
_journal_year 2015
_chemical_formula_moiety 'C15 H21 B N4 O3, 2(H2 O)'
_chemical_formula_sum 'C15 H25 B N4 O5'
_chemical_formula_weight 352.20
_chemical_name_systematic
; 
 ? 
;
_space_group_IT_number 9
_symmetry_cell_setting monoclinic
_symmetry_space_group_name_Hall 'C -2yc'
_symmetry_space_group_name_H-M 'C 1 c 1'
_atom_sites_solution_hydrogens mixed
_atom_sites_solution_primary direct
_atom_sites_solution_secondary difmap
_audit_creation_method SHELXL-97
_cell_angle_alpha 90.00
_cell_angle_beta 97.131(2)
_cell_angle_gamma 90.00
_cell_formula_units_Z 4
_cell_length_a 9.1143(8)
_cell_length_b 11.9915(11)
_cell_length_c 15.5531(14)
_cell_measurement_reflns_used 2064
_cell_measurement_temperature 100(2)
_cell_measurement_theta_max 30
_cell_measurement_theta_min 3
_cell_volume 1686.7(3)
_computing_cell_refinement 'SMART (Bruker, 1998b)'
_computing_data_collection 'SMART (Bruker, 1998b)'
_computing_data_reduction 'SAINTPlus (Bruker, 1998a)'
_computing_molecular_graphics 'SHELXTL ver. 5.1 (Sheldrick, 1998b)'
_computing_publication_material 'SHELXTL ver. 5.1 (Sheldrick, 1998b)'
_computing_structure_refinement 'SHELXTL ver. 5.1 (Sheldrick, 1998b)'
_computing_structure_solution 'SHELXTL ver. 5.1 (Sheldrick, 1998b)'
_diffrn_ambient_temperature 100(2)
_diffrn_measured_fraction_theta_full 1.000
_diffrn_measured_fraction_theta_max 1.000
_diffrn_measurement_device_type 'Bruker SMART 1000 CCD area detector'
_diffrn_measurement_method 'phi and omega scans'
_diffrn_radiation_monochromator graphite
_diffrn_radiation_source 'fine-focus sealed tube'
_diffrn_radiation_type MoK\a
_diffrn_radiation_wavelength 0.71073
_diffrn_reflns_av_R_equivalents 0.0264
_diffrn_reflns_av_sigmaI/netI 0.0289
_diffrn_reflns_limit_h_max 12
_diffrn_reflns_limit_h_min -12
_diffrn_reflns_limit_k_max 16
_diffrn_reflns_limit_k_min -16
_diffrn_reflns_limit_l_max 21
_diffrn_reflns_limit_l_min -21
_diffrn_reflns_number 12272
_diffrn_reflns_theta_full 28.99
_diffrn_reflns_theta_max 28.99
_diffrn_reflns_theta_min 2.64
_exptl_absorpt_coefficient_mu 0.103
_exptl_absorpt_correction_T_max 0.986
_exptl_absorpt_correction_T_min 0.967
_exptl_absorpt_correction_type multi-scan
_exptl_absorpt_process_details 'SADABS (Sheldrick, 1998a)'
_exptl_crystal_colour colorless
_exptl_crystal_density_diffrn 1.387
_exptl_crystal_density_method 'not measured'
_exptl_crystal_description prism
_exptl_crystal_F_000 752
_exptl_crystal_size_max 0.35
_exptl_crystal_size_mid 0.25
_exptl_crystal_size_min 0.25
_refine_diff_density_max 0.316
_refine_diff_density_min -0.265
_refine_diff_density_rms 0.051
_refine_ls_extinction_method none
_refine_ls_goodness_of_fit_ref 1.001
_refine_ls_hydrogen_treatment constr
_refine_ls_matrix_type full
_refine_ls_number_parameters 229
_refine_ls_number_reflns 4468
_refine_ls_number_restraints 2
_refine_ls_restrained_S_all 1.001
_refine_ls_R_factor_all 0.0428
_refine_ls_R_factor_gt 0.0388
_refine_ls_shift/su_max 0.000
_refine_ls_shift/su_mean 0.000
_refine_ls_structure_factor_coef Fsqd
_refine_ls_weighting_details 'calc w=1/[\s^2^(Fo^2^)+(0.0500P)^2^+1.0400P] where P=(Fo^2^+2Fc^2^)/3'
_refine_ls_weighting_scheme calc
_refine_ls_wR_factor_gt 0.0935
_refine_ls_wR_factor_ref 0.0962
_reflns_number_gt 4025
_reflns_number_total 4468
_reflns_threshold_expression I>2/s(I)
_cod_data_source_file jo5b00892_si_003.cif
_cod_data_source_block 3b
_cod_depositor_comments
;
The following automatic conversions were performed:

'_symmetry_cell_setting' value 'Monoclinic' changed to 'monoclinic'
according to
/usr/data/users/saulius/crontab/automatic-downloads/rss-feeds/ACS/lib/dictionaries/cif_core.dic
dictionary named 'cif_core.dic' version 2.4.2 from 2011-04-26.

Automatic conversion script
Id: cif_fix_values 3271 2015-04-21 07:52:19Z andrius 

 Adding full bibliography for 4031129--4031131.cif.
;
_cod_original_sg_symbol_H-M 'C c'
_cod_database_code 4031131

loop_
_symmetry_equiv_pos_as_xyz
'x, y, z'
'x, -y, z+1/2'
'x+1/2, y+1/2, z'
'x+1/2, -y+1/2, z+1/2'

loop_
_atom_site_label
_atom_site_type_symbol
_atom_site_fract_x
_atom_site_fract_y
_atom_site_fract_z
_atom_site_U_iso_or_equiv
_atom_site_adp_type
_atom_site_occupancy
_atom_site_symmetry_multiplicity
_atom_site_calc_flag
_atom_site_refinement_flags
B1 B 0.25123(18) 0.34341(14) -0.09438(11) 0.0140(3) Uani 1 1 d .
O1 O 0.29193(11) 0.45762(9) -0.05593(7) 0.0150(2) Uani 1 1 d .
N1 N 0.42811(13) 0.44863(11) -0.00047(8) 0.0130(2) Uani 1 1 d .
H1N H 0.4536 0.5119 0.0178 0.016 Uiso 1 1 d R
O2 O 0.37252(11) 0.30676(9) -0.14293(7) 0.0154(2) Uani 1 1 d .
N2 N 0.51229(13) 0.29858(10) -0.08681(8) 0.0138(2) Uani 1 1 d .
O3 O 0.23590(11) 0.26484(9) -0.02220(7) 0.0153(2) Uani 1 1 d .
N3 N 0.37422(13) 0.25699(11) 0.03552(8) 0.0142(2) Uani 1 1 d .
N4 N 0.67743(14) 0.32301(11) 0.08309(8) 0.0171(3) Uani 1 1 d .
C1 C 0.55724(16) 0.36039(13) 0.13100(10) 0.0165(3) Uani 1 1 d .
H1A H 0.5821 0.4348 0.1563 0.020 Uiso 1 1 calc R
H1B H 0.5482 0.3080 0.1793 0.020 Uiso 1 1 calc R
C2 C 0.69234(16) 0.40152(12) 0.01186(10) 0.0156(3) Uani 1 1 d .
H2A H 0.7750 0.3772 -0.0194 0.019 Uiso 1 1 calc R
H2B H 0.7169 0.4764 0.0364 0.019 Uiso 1 1 calc R
C3 C 0.63659(16) 0.21343(13) 0.04444(10) 0.0172(3) Uani 1 1 d .
H3A H 0.6262 0.1591 0.0912 0.021 Uiso 1 1 calc R
H3B H 0.7166 0.1869 0.0119 0.021 Uiso 1 1 calc R
C4 C 0.40909(16) 0.36708(12) 0.07323(9) 0.0144(3) Uani 1 1 d .
C5 C 0.55085(15) 0.40925(12) -0.05238(9) 0.0138(3) Uani 1 1 d .
C6 C 0.49204(16) 0.21866(12) -0.01648(10) 0.0150(3) Uani 1 1 d .
C7 C 0.28780(17) 0.41048(13) 0.12268(11) 0.0193(3) Uani 1 1 d .
H7A H 0.2745 0.3592 0.1701 0.029 Uiso 1 1 calc R
H7B H 0.1952 0.4160 0.0835 0.029 Uiso 1 1 calc R
H7C H 0.3153 0.4843 0.1464 0.029 Uiso 1 1 calc R
C8 C 0.56668(17) 0.49274(13) -0.12401(10) 0.0181(3) Uani 1 1 d .
H8A H 0.4725 0.4991 -0.1616 0.027 Uiso 1 1 calc R
H8B H 0.6437 0.4674 -0.1582 0.027 Uiso 1 1 calc R
H8C H 0.5941 0.5657 -0.0984 0.027 Uiso 1 1 calc R
C9 C 0.45585(18) 0.10438(13) -0.05481(11) 0.0204(3) Uani 1 1 d .
H9A H 0.3639 0.1083 -0.0947 0.031 Uiso 1 1 calc R
H9B H 0.4437 0.0515 -0.0082 0.031 Uiso 1 1 calc R
H9C H 0.5365 0.0794 -0.0863 0.031 Uiso 1 1 calc R
C10 C 0.10130(17) 0.35636(12) -0.15715(10) 0.0158(3) Uani 1 1 d .
C11 C -0.02669(17) 0.29570(13) -0.14739(10) 0.0179(3) Uani 1 1 d .
H11A H -0.0253 0.2440 -0.1010 0.021 Uiso 1 1 calc R
C12 C -0.15653(18) 0.30938(14) -0.20429(11) 0.0217(3) Uani 1 1 d .
H12A H -0.2420 0.2670 -0.1967 0.026 Uiso 1 1 calc R
C13 C -0.16009(18) 0.38512(15) -0.27195(11) 0.0237(3) Uani 1 1 d .
H13A H -0.2478 0.3938 -0.3113 0.028 Uiso 1 1 calc R
C14 C -0.03688(19) 0.44778(14) -0.28220(11) 0.0233(3) Uani 1 1 d .
H14A H -0.0402 0.5008 -0.3278 0.028 Uiso 1 1 calc R
C15 C 0.09288(17) 0.43328(13) -0.22549(10) 0.0200(3) Uani 1 1 d .
H15A H 0.1775 0.4766 -0.2334 0.024 Uiso 1 1 calc R
O1W O 0.93772(14) 0.25509(11) 0.19366(8) 0.0264(3) Uani 1 1 d .
H1WA H 0.8606 0.2846 0.1672 0.032 Uiso 1 1 d R
H1WB H 0.9146 0.2364 0.2438 0.032 Uiso 1 1 d R
O2W O 0.03178(13) 0.14709(10) 0.06155(8) 0.0221(2) Uani 1 1 d .
H2WA H 0.0065 0.1807 0.1033 0.027 Uiso 1 1 d R
H2WB H 0.0981 0.1780 0.0418 0.027 Uiso 1 1 d R

loop_
_atom_site_aniso_label
_atom_site_aniso_U_11
_atom_site_aniso_U_22
_atom_site_aniso_U_33
_atom_site_aniso_U_23
_atom_site_aniso_U_13
_atom_site_aniso_U_12
B1 0.0129(7) 0.0149(7) 0.0145(7) -0.0013(6) 0.0033(6) 0.0000(6)
O1 0.0124(5) 0.0168(5) 0.0153(5) 0.0001(4) -0.0007(4) 0.0011(4)
N1 0.0124(5) 0.0135(5) 0.0129(6) -0.0010(4) 0.0012(4) 0.0000(4)
O2 0.0117(5) 0.0198(5) 0.0144(5) -0.0023(4) 0.0000(4) 0.0002(4)
N2 0.0125(5) 0.0141(6) 0.0146(6) -0.0007(4) 0.0008(5) -0.0002(4)
O3 0.0109(5) 0.0175(5) 0.0171(5) 0.0008(4) 0.0002(4) -0.0005(4)
N3 0.0114(5) 0.0169(6) 0.0141(6) 0.0004(5) 0.0006(4) 0.0009(4)
N4 0.0144(6) 0.0190(6) 0.0177(6) 0.0002(5) 0.0008(5) 0.0003(5)
C1 0.0161(7) 0.0186(7) 0.0147(7) 0.0001(5) 0.0012(5) 0.0000(5)
C2 0.0131(7) 0.0168(7) 0.0170(7) -0.0004(6) 0.0019(5) -0.0015(5)
C3 0.0138(7) 0.0168(7) 0.0206(7) 0.0006(6) 0.0010(6) 0.0005(5)
C4 0.0150(6) 0.0164(6) 0.0119(7) 0.0025(5) 0.0023(5) 0.0002(5)
C5 0.0120(6) 0.0147(6) 0.0153(7) -0.0015(5) 0.0039(5) 0.0000(5)
C6 0.0139(7) 0.0142(7) 0.0175(7) 0.0002(5) 0.0041(5) 0.0003(5)
C7 0.0209(7) 0.0205(7) 0.0176(7) -0.0010(6) 0.0069(6) 0.0028(6)
C8 0.0181(7) 0.0193(7) 0.0173(7) 0.0019(6) 0.0043(5) -0.0009(6)
C9 0.0189(7) 0.0163(7) 0.0266(8) -0.0031(6) 0.0044(6) 0.0002(5)
C10 0.0157(7) 0.0161(6) 0.0157(7) -0.0036(5) 0.0025(5) 0.0011(5)
C11 0.0167(7) 0.0183(7) 0.0187(7) -0.0020(6) 0.0027(6) 0.0010(6)
C12 0.0153(7) 0.0244(8) 0.0256(8) -0.0074(6) 0.0030(6) 0.0009(6)
C13 0.0186(8) 0.0303(8) 0.0209(8) -0.0064(7) -0.0025(6) 0.0080(6)
C14 0.0269(9) 0.0270(8) 0.0156(7) 0.0015(6) 0.0011(6) 0.0063(7)
C15 0.0200(8) 0.0234(7) 0.0170(7) -0.0007(6) 0.0033(6) -0.0014(6)
O1W 0.0246(6) 0.0381(7) 0.0169(5) 0.0017(5) 0.0042(4) 0.0073(5)
O2W 0.0231(6) 0.0214(5) 0.0232(6) -0.0060(5) 0.0080(5) -0.0065(4)

loop_
_atom_type_symbol
_atom_type_description
_atom_type_scat_dispersion_real
_atom_type_scat_dispersion_imag
_atom_type_scat_source
C C 0.0033 0.0016 'International Tables Vol C Tables 4.2.6.8 and 6.1.1.4'
H H 0.0000 0.0000 'International Tables Vol C Tables 4.2.6.8 and 6.1.1.4'
B B 0.0013 0.0007 'International Tables Vol C Tables 4.2.6.8 and 6.1.1.4'
N N 0.0061 0.0033 'International Tables Vol C Tables 4.2.6.8 and 6.1.1.4'
O O 0.0106 0.0060 'International Tables Vol C Tables 4.2.6.8 and 6.1.1.4'

loop_
_geom_angle_atom_site_label_1
_geom_angle_atom_site_label_2
_geom_angle_atom_site_label_3
_geom_angle
O2 B1 O3 110.08(12)
O2 B1 O1 107.85(11)
O3 B1 O1 108.37(12)
O2 B1 C10 110.85(12)
O3 B1 C10 111.89(12)
O1 B1 C10 107.65(12)
N1 O1 B1 108.74(10)
O1 N1 C4 109.27(10)
O1 N1 C5 110.01(10)
C4 N1 C5 110.79(11)
O1 N1 H1N 108.8
C4 N1 H1N 112.3
C5 N1 H1N 105.6
N2 O2 B1 111.56(11)
O2 N2 C5 108.18(10)
O2 N2 C6 107.83(10)
C5 N2 C6 111.33(11)
N3 O3 B1 110.56(10)
O3 N3 C4 108.47(11)
O3 N3 C6 108.14(10)
C4 N3 C6 111.06(11)
C1 N4 C2 109.30(12)
C1 N4 C3 108.21(11)
C2 N4 C3 107.79(12)
N4 C1 C4 112.20(12)
N4 C1 H1A 109.2
C4 C1 H1A 109.2
N4 C1 H1B 109.2
C4 C1 H1B 109.2
H1A C1 H1B 107.9
N4 C2 C5 112.35(11)
N4 C2 H2A 109.1
C5 C2 H2A 109.1
N4 C2 H2B 109.1
C5 C2 H2B 109.1
H2A C2 H2B 107.9
N4 C3 C6 111.82(12)
N4 C3 H3A 109.3
C6 C3 H3A 109.3
N4 C3 H3B 109.3
C6 C3 H3B 109.3
H3A C3 H3B 107.9
N3 C4 C7 112.18(12)
N3 C4 C1 108.68(12)
C7 C4 C1 111.51(12)
N3 C4 N1 108.36(11)
C7 C4 N1 108.53(11)
C1 C4 N1 107.42(11)
N2 C5 C8 111.80(12)
N2 C5 C2 109.23(11)
C8 C5 C2 111.68(12)
N2 C5 N1 108.39(11)
C8 C5 N1 108.99(11)
C2 C5 N1 106.57(11)
N2 C6 N3 111.34(11)
N2 C6 C9 109.60(12)
N3 C6 C9 110.81(12)
N2 C6 C3 107.93(11)
N3 C6 C3 107.44(12)
C9 C6 C3 109.65(12)
C4 C7 H7A 109.5
C4 C7 H7B 109.5
H7A C7 H7B 109.5
C4 C7 H7C 109.5
H7A C7 H7C 109.5
H7B C7 H7C 109.5
C5 C8 H8A 109.5
C5 C8 H8B 109.5
H8A C8 H8B 109.5
C5 C8 H8C 109.5
H8A C8 H8C 109.5
H8B C8 H8C 109.5
C6 C9 H9A 109.5
C6 C9 H9B 109.5
H9A C9 H9B 109.5
C6 C9 H9C 109.5
H9A C9 H9C 109.5
H9B C9 H9C 109.5
C11 C10 C15 117.16(14)
C11 C10 B1 123.29(14)
C15 C10 B1 119.54(13)
C12 C11 C10 121.50(15)
C12 C11 H11A 119.3
C10 C11 H11A 119.3
C13 C12 C11 119.72(15)
C13 C12 H12A 120.1
C11 C12 H12A 120.1
C14 C13 C12 120.16(15)
C14 C13 H13A 119.9
C12 C13 H13A 119.9
C13 C14 C15 119.89(16)
C13 C14 H14A 120.1
C15 C14 H14A 120.1
C14 C15 C10 121.55(15)
C14 C15 H15A 119.2
C10 C15 H15A 119.2
H1WA O1W H1WB 105.4
H2WA O2W H2WB 111.9

loop_
_geom_bond_atom_site_label_1
_geom_bond_atom_site_label_2
_geom_bond_distance
B1 O2 1.4807(19)
B1 O3 1.485(2)
B1 O1 1.5218(19)
B1 C10 1.585(2)
O1 N1 1.4250(15)
N1 C4 1.5328(18)
N1 C5 1.5332(18)
N1 H1N 0.8325
O2 N2 1.4554(15)
N2 C5 1.4577(18)
N2 C6 1.4829(19)
O3 N3 1.4571(16)
N3 C4 1.4633(19)
N3 C6 1.4947(18)
N4 C1 1.4693(19)
N4 C2 1.4729(19)
N4 C3 1.473(2)
C1 C4 1.528(2)
C1 H1A 0.9900
C1 H1B 0.9900
C2 C5 1.533(2)
C2 H2A 0.9900
C2 H2B 0.9900
C3 C6 1.526(2)
C3 H3A 0.9900
C3 H3B 0.9900
C4 C7 1.515(2)
C5 C8 1.518(2)
C6 C9 1.514(2)
C7 H7A 0.9800
C7 H7B 0.9800
C7 H7C 0.9800
C8 H8A 0.9800
C8 H8B 0.9800
C8 H8C 0.9800
C9 H9A 0.9800
C9 H9B 0.9800
C9 H9C 0.9800
C10 C11 1.399(2)
C10 C15 1.402(2)
C11 C12 1.397(2)
C11 H11A 0.9500
C12 C13 1.387(3)
C12 H12A 0.9500
C13 C14 1.377(3)
C13 H13A 0.9500
C14 C15 1.396(2)
C14 H14A 0.9500
C15 H15A 0.9500
O1W H1WA 0.8468
O1W H1WB 0.8623
O2W H2WA 0.8211
O2W H2WB 0.8016

loop_
_geom_hbond_atom_site_label_D
_geom_hbond_atom_site_label_H
_geom_hbond_atom_site_label_A
_geom_hbond_site_symmetry_A
_geom_hbond_distance_DH
_geom_hbond_distance_HA
_geom_hbond_distance_DA
_geom_hbond_angle_DHA
O1W H1WA N4 1_555 0.85 2.04 2.8698(18) 166
N1 H1N O2W 3_555 0.83 1.87 2.6946(18) 174
O1W H1WB O2 4_555 0.86 1.92 2.7817(17) 177
O2W H2WA O1W 1_455 0.82 1.84 2.6592(18) 176
O2W H2WB O3 1_555 0.80 1.99 2.7845(16) 170

loop_
_geom_torsion_atom_site_label_1
_geom_torsion_atom_site_label_2
_geom_torsion_atom_site_label_3
_geom_torsion_atom_site_label_4
_geom_torsion
O2 B1 O1 N1 -59.20(14)
O3 B1 O1 N1 59.94(13)
C10 B1 O1 N1 -178.87(11)
B1 O1 N1 C4 -61.17(13)
B1 O1 N1 C5 60.67(13)
O3 B1 O2 N2 -57.86(15)
O1 B1 O2 N2 60.19(14)
C10 B1 O2 N2 177.81(11)
B1 O2 N2 C5 -62.28(14)
B1 O2 N2 C6 58.24(14)
O2 B1 O3 N3 57.75(14)
O1 B1 O3 N3 -59.97(14)
C10 B1 O3 N3 -178.51(11)
B1 O3 N3 C4 62.01(13)
B1 O3 N3 C6 -58.53(14)
C2 N4 C1 C4 59.51(15)
C3 N4 C1 C4 -57.61(15)
C1 N4 C2 C5 -60.23(15)
C3 N4 C2 C5 57.16(15)
C1 N4 C3 C6 58.98(15)
C2 N4 C3 C6 -59.12(15)
O3 N3 C4 C7 58.49(14)
C6 N3 C4 C7 177.20(12)
O3 N3 C4 C1 -177.74(10)
C6 N3 C4 C1 -59.04(14)
O3 N3 C4 N1 -61.31(13)
C6 N3 C4 N1 57.40(14)
N4 C1 C4 N3 58.29(15)
N4 C1 C4 C7 -177.54(12)
N4 C1 C4 N1 -58.75(15)
O1 N1 C4 N3 62.92(13)
C5 N1 C4 N3 -58.44(14)
O1 N1 C4 C7 -59.14(14)
C5 N1 C4 C7 179.50(12)
O1 N1 C4 C1 -179.83(10)
C5 N1 C4 C1 58.81(14)
O2 N2 C5 C8 -59.73(14)
C6 N2 C5 C8 -178.03(11)
O2 N2 C5 C2 176.15(10)
C6 N2 C5 C2 57.85(14)
O2 N2 C5 N1 60.42(13)
C6 N2 C5 N1 -57.88(14)
N4 C2 C5 N2 -57.32(15)
N4 C2 C5 C8 178.48(12)
N4 C2 C5 N1 59.57(15)
O1 N1 C5 N2 -62.36(13)
C4 N1 C5 N2 58.57(14)
O1 N1 C5 C8 59.53(14)
C4 N1 C5 C8 -179.54(12)
O1 N1 C5 C2 -179.81(10)
C4 N1 C5 C2 -58.88(14)
O2 N2 C6 N3 -60.11(14)
C5 N2 C6 N3 58.41(15)
O2 N2 C6 C9 62.84(14)
C5 N2 C6 C9 -178.64(12)
O2 N2 C6 C3 -177.79(10)
C5 N2 C6 C3 -59.27(14)
O3 N3 C6 N2 60.78(14)
C4 N3 C6 N2 -58.13(15)
O3 N3 C6 C9 -61.48(14)
C4 N3 C6 C9 179.61(12)
O3 N3 C6 C3 178.75(10)
C4 N3 C6 C3 59.84(14)
N4 C3 C6 N2 60.27(15)
N4 C3 C6 N3 -59.90(15)
N4 C3 C6 C9 179.60(12)
O2 B1 C10 C11 120.04(15)
O3 B1 C10 C11 -3.26(19)
O1 B1 C10 C11 -122.22(14)
O2 B1 C10 C15 -61.11(17)
O3 B1 C10 C15 175.59(13)
O1 B1 C10 C15 56.63(17)
C15 C10 C11 C12 1.3(2)
B1 C10 C11 C12 -179.83(14)
C10 C11 C12 C13 -0.4(2)
C11 C12 C13 C14 -1.0(2)
C12 C13 C14 C15 1.4(2)
C13 C14 C15 C10 -0.4(2)
C11 C10 C15 C14 -0.9(2)
B1 C10 C15 C14 -179.80(14)
